data_4114504
loop_
_publ_author_name
'Jik Chin'
'Fabrizio Mancin'
'Nirusha Thavarajah'
'Donghyung Lee'
'Alan Lough'
'Doo Soo Chung'

_publ_section_title
;
 Controlling Diaza-Cope Rearrangement Reactions with Resonance-Assisted
 Hydrogen Bonds
;
_journal_name_full 'Journal of the American Chemical Society'
_journal_page_first 15276
_journal_page_last 15277
_journal_paper_doi 10.1021/ja0387554
_journal_volume 125
_journal_year 2003
_chemical_formula_moiety 'C30 H28 N2 O4'
_chemical_formula_sum 'C30 H28 N2 O4'
_chemical_formula_weight 480.54
_chemical_name_systematic
; 
 ? 
;
_space_group_IT_number 14
_symmetry_cell_setting monoclinic
_symmetry_space_group_name_Hall '-P 2yn'
_symmetry_space_group_name_H-M 'P 1 21/n 1'
_atom_sites_solution_hydrogens geom
_atom_sites_solution_primary direct
_atom_sites_solution_secondary difmap
_audit_creation_method SHELXL-97
_cell_angle_alpha 90.00
_cell_angle_beta 101.2780(18)
_cell_angle_gamma 90.00
_cell_formula_units_Z 2
_cell_length_a 12.5730(6)
_cell_length_b 6.6740(3)
_cell_length_c 14.677(1)
_cell_measurement_reflns_used 9420
_cell_measurement_temperature 150(1)
_cell_measurement_theta_max 27.5
_cell_measurement_theta_min 2.6
_cell_volume 1207.80(11)
_computing_cell_refinement 'Denzo-SMN (Otwinowski & Minor, 1997)'
_computing_data_collection 'Collect (Nonius BV, 1997-2002)'
_computing_data_reduction Denzo-SMN
_computing_molecular_graphics 'SHELXTL V6.12'
_computing_publication_material 'SHELXTL V6.12'
_computing_structure_refinement 'SHELXTL V6.12(Sheldrick, 2001)'
_computing_structure_solution 'SIR-92 (Altomare et al., 1993)'
_diffrn_ambient_temperature 150(2)
_diffrn_detector_area_resol_mean 9
_diffrn_measured_fraction_theta_full 0.992
_diffrn_measured_fraction_theta_max 0.992
_diffrn_measurement_device_type 'Nonius KappaCCD'
_diffrn_measurement_method '\f scans and \w scans with \k offsets'
_diffrn_radiation_monochromator graphite
_diffrn_radiation_source 'fine-focus sealed tube'
_diffrn_radiation_type MoK\a
_diffrn_radiation_wavelength 0.71073
_diffrn_reflns_av_R_equivalents 0.0399
_diffrn_reflns_av_sigmaI/netI 0.0532
_diffrn_reflns_limit_h_max 16
_diffrn_reflns_limit_h_min -16
_diffrn_reflns_limit_k_max 8
_diffrn_reflns_limit_k_min -8
_diffrn_reflns_limit_l_max 19
_diffrn_reflns_limit_l_min -15
_diffrn_reflns_number 8403
_diffrn_reflns_theta_full 27.50
_diffrn_reflns_theta_max 27.50
_diffrn_reflns_theta_min 3.30
_diffrn_standards_decay_% 0
_diffrn_standards_number 0
_exptl_absorpt_coefficient_mu 0.088
_exptl_absorpt_correction_T_max 0.993
_exptl_absorpt_correction_T_min 0.942
_exptl_absorpt_correction_type multi-scan
_exptl_absorpt_process_details
; 
multi-scan from symmetry-related measurements 
 Sortav (Blessing 1995) 
;
_exptl_crystal_colour colourless
_exptl_crystal_density_diffrn 1.321
_exptl_crystal_description plate
_exptl_crystal_F_000 508
_exptl_crystal_size_max 0.26
_exptl_crystal_size_mid 0.24
_exptl_crystal_size_min 0.10
_refine_diff_density_max 0.189
_refine_diff_density_min -0.192
_refine_diff_density_rms 0.039
_refine_ls_extinction_coef 0.027(6)
_refine_ls_extinction_expression Fc^*^=kFc[1+0.001xFc^2^\l^3^/sin(2\q)]^-1/4^
_refine_ls_extinction_method SHELXL
_refine_ls_goodness_of_fit_ref 1.025
_refine_ls_hydrogen_treatment mixed
_refine_ls_matrix_type full
_refine_ls_number_parameters 169
_refine_ls_number_reflns 2765
_refine_ls_number_restraints 0
_refine_ls_restrained_S_all 1.025
_refine_ls_R_factor_all 0.0616
_refine_ls_R_factor_gt 0.0428
_refine_ls_shift/su_max 0.001
_refine_ls_shift/su_mean 0.000
_refine_ls_structure_factor_coef Fsqd
_refine_ls_weighting_details 'calc w=1/[\s^2^(Fo^2^)+(0.0508P)^2^+0.2460P] where P=(Fo^2^+2Fc^2^)/3'
_refine_ls_weighting_scheme calc
_refine_ls_wR_factor_gt 0.1062
_refine_ls_wR_factor_ref 0.1179
_reflns_number_gt 2077
_reflns_number_total 2765
_reflns_threshold_expression I>2\s(I)
_cod_data_source_file ja0387554si20030929_024250.cif
_cod_data_source_block k02163
_cod_original_sg_symbol_H-M 'P 21/n'
_cod_database_code 4114504

loop_
_symmetry_equiv_pos_as_xyz
'x, y, z'
'-x+1/2, y+1/2, -z+1/2'
'-x, -y, -z'
'x-1/2, -y-1/2, z-1/2'

loop_
_atom_site_label
_atom_site_type_symbol
_atom_site_fract_x
_atom_site_fract_y
_atom_site_fract_z
_atom_site_U_iso_or_equiv
_atom_site_adp_type
_atom_site_occupancy
_atom_site_symmetry_multiplicity
_atom_site_calc_flag
_atom_site_refinement_flags
O1 O 0.43482(8) 0.26986(16) 0.74412(7) 0.0375(3) Uani 1 1 d .
O2 O 0.22260(7) -0.07073(15) 0.43047(7) 0.0356(3) Uani 1 1 d .
N1 N 0.43209(8) 0.03613(17) 0.60084(8) 0.0288(3) Uani 1 1 d .
C1 C 0.39341(10) -0.1022(2) 0.64573(10) 0.0302(3) Uani 1 1 d .
H1A H 0.3709 -0.2247 0.6149 0.036 Uiso 1 1 calc R
C2 C 0.38273(10) -0.0781(2) 0.74223(9) 0.0305(3) Uani 1 1 d .
C3 C 0.40234(10) 0.1077(2) 0.78741(10) 0.0325(3) Uani 1 1 d .
C4 C 0.38651(12) 0.1286(3) 0.87829(11) 0.0423(4) Uani 1 1 d .
H4A H 0.3990 0.2540 0.9091 0.051 Uiso 1 1 calc R
C5 C 0.35254(13) -0.0344(3) 0.92340(11) 0.0452(4) Uani 1 1 d .
H5A H 0.3409 -0.0189 0.9850 0.054 Uiso 1 1 calc R
C6 C 0.33510(12) -0.2198(3) 0.88056(11) 0.0413(4) Uani 1 1 d .
H6A H 0.3131 -0.3309 0.9129 0.050 Uiso 1 1 calc R
C7 C 0.35000(11) -0.2413(2) 0.79033(10) 0.0351(3) Uani 1 1 d .
H7A H 0.3380 -0.3680 0.7605 0.042 Uiso 1 1 calc R
C8 C 0.43938(10) -0.0027(2) 0.50373(9) 0.0281(3) Uani 1 1 d .
H8 H 0.4098 -0.1393 0.4859 0.034 Uiso 1 1 calc R
C9 C 0.37039(10) 0.1520(2) 0.44244(9) 0.0285(3) Uani 1 1 d .
C10 C 0.41047(11) 0.3376(2) 0.42219(10) 0.0329(3) Uani 1 1 d .
H10A H 0.4840 0.3697 0.4471 0.040 Uiso 1 1 calc R
C11 C 0.34627(12) 0.4775(2) 0.36660(11) 0.0364(3) Uani 1 1 d .
H11A H 0.3758 0.6028 0.3534 0.044 Uiso 1 1 calc R
C12 C 0.23877(11) 0.4322(2) 0.33061(10) 0.0354(3) Uani 1 1 d .
H12A H 0.1945 0.5262 0.2918 0.043 Uiso 1 1 calc R
C13 C 0.19547(11) 0.2507(2) 0.35088(10) 0.0325(3) Uani 1 1 d .
H13A H 0.1214 0.2211 0.3267 0.039 Uiso 1 1 calc R
C14 C 0.26033(10) 0.1112(2) 0.40675(9) 0.0288(3) Uani 1 1 d .
C15 C 0.11150(11) -0.1165(2) 0.39257(11) 0.0403(4) Uani 1 1 d .
H15A H 0.0945 -0.2512 0.4122 0.060 Uiso 1 1 calc R
H15B H 0.0994 -0.1110 0.3246 0.060 Uiso 1 1 calc R
H15C H 0.0645 -0.0185 0.4150 0.060 Uiso 1 1 calc R
H1O H 0.4380(16) 0.217(3) 0.6796(16) 0.067(6) Uiso 1 1 d .

loop_
_atom_site_aniso_label
_atom_site_aniso_U_11
_atom_site_aniso_U_22
_atom_site_aniso_U_33
_atom_site_aniso_U_23
_atom_site_aniso_U_13
_atom_site_aniso_U_12
O1 0.0412(6) 0.0426(6) 0.0287(6) -0.0029(4) 0.0066(4) -0.0086(4)
O2 0.0273(5) 0.0415(6) 0.0366(6) 0.0039(4) 0.0025(4) -0.0021(4)
N1 0.0242(5) 0.0403(7) 0.0223(6) -0.0017(5) 0.0056(4) 0.0021(4)
C1 0.0240(6) 0.0388(7) 0.0278(7) -0.0021(6) 0.0053(5) 0.0003(5)
C2 0.0237(6) 0.0414(8) 0.0268(7) 0.0011(6) 0.0058(5) 0.0004(5)
C3 0.0262(6) 0.0434(8) 0.0276(7) 0.0002(6) 0.0048(5) -0.0040(5)
C4 0.0445(8) 0.0549(10) 0.0276(8) -0.0070(7) 0.0075(6) -0.0098(7)
C5 0.0464(9) 0.0660(11) 0.0252(8) -0.0017(7) 0.0113(6) -0.0091(7)
C6 0.0371(8) 0.0548(9) 0.0333(8) 0.0071(7) 0.0102(6) -0.0064(7)
C7 0.0303(7) 0.0425(8) 0.0333(8) 0.0016(6) 0.0082(6) -0.0025(6)
C8 0.0258(7) 0.0366(7) 0.0220(6) -0.0022(5) 0.0050(5) 0.0008(5)
C9 0.0276(6) 0.0379(7) 0.0204(6) -0.0035(5) 0.0058(5) 0.0029(5)
C10 0.0322(7) 0.0382(8) 0.0289(7) -0.0037(6) 0.0073(5) -0.0009(5)
C11 0.0424(8) 0.0354(8) 0.0324(8) -0.0002(6) 0.0096(6) 0.0010(6)
C12 0.0396(7) 0.0407(8) 0.0261(7) 0.0013(6) 0.0066(6) 0.0091(6)
C13 0.0291(6) 0.0441(8) 0.0239(7) -0.0024(6) 0.0041(5) 0.0044(6)
C14 0.0289(7) 0.0363(7) 0.0221(7) -0.0031(5) 0.0068(5) 0.0010(5)
C15 0.0284(7) 0.0495(9) 0.0413(9) 0.0042(7) 0.0030(6) -0.0043(6)

loop_
_atom_type_symbol
_atom_type_description
_atom_type_scat_dispersion_real
_atom_type_scat_dispersion_imag
_atom_type_scat_source
C C 0.0033 0.0016 'International Tables Vol C Tables 4.2.6.8 and 6.1.1.4'
H H 0.0000 0.0000 'International Tables Vol C Tables 4.2.6.8 and 6.1.1.4'
O O 0.0106 0.0060 'International Tables Vol C Tables 4.2.6.8 and 6.1.1.4'
N N 0.0061 0.0033 'International Tables Vol C Tables 4.2.6.8 and 6.1.1.4'

loop_
_geom_angle_atom_site_label_1
_geom_angle_atom_site_label_2
_geom_angle_atom_site_label_3
_geom_angle
_geom_angle_site_symmetry_3
C14 O2 C15 116.70(11) .
C1 N1 C8 118.21(12) .
N1 C1 C2 122.36(13) .
C7 C2 C3 119.31(13) .
C7 C2 C1 119.66(13) .
C3 C2 C1 121.01(12) .
O1 C3 C4 118.71(13) .
O1 C3 C2 121.59(12) .
C4 C3 C2 119.69(13) .
C5 C4 C3 119.64(15) .
C4 C5 C6 121.40(14) .
C7 C6 C5 119.27(14) .
C6 C7 C2 120.65(14) .
N1 C8 C9 108.47(10) .
N1 C8 C8 108.26(13) 3_656
C9 C8 C8 113.35(14) 3_656
C10 C9 C14 117.64(12) .
C10 C9 C8 122.77(11) .
C14 C9 C8 119.55(12) .
C11 C10 C9 122.05(13) .
C12 C11 C10 119.25(13) .
C13 C12 C11 120.31(13) .
C12 C13 C14 120.11(12) .
O2 C14 C13 123.26(11) .
O2 C14 C9 116.12(11) .
C13 C14 C9 120.62(12) .

loop_
_geom_bond_atom_site_label_1
_geom_bond_atom_site_label_2
_geom_bond_distance
_geom_bond_site_symmetry_2
O1 C3 1.3578(17) .
O2 C14 1.3728(16) .
O2 C15 1.4318(16) .
N1 C1 1.2838(18) .
N1 C8 1.4690(16) .
C1 C2 1.4576(19) .
C2 C7 1.403(2) .
C2 C3 1.405(2) .
C3 C4 1.394(2) .
C4 C5 1.384(2) .
C5 C6 1.386(2) .
C6 C7 1.381(2) .
C8 C9 1.5240(18) .
C8 C8 1.550(2) 3_656
C9 C10 1.391(2) .
C9 C14 1.4072(18) .
C10 C11 1.390(2) .
C11 C12 1.385(2) .
C12 C13 1.384(2) .
C13 C14 1.3938(19) .

loop_
_geom_hbond_atom_site_label_D
_geom_hbond_atom_site_label_H
_geom_hbond_atom_site_label_A
_geom_hbond_distance_DH
_geom_hbond_distance_HA
_geom_hbond_distance_DA
_geom_hbond_angle_DHA
O1 H1O N1 1.02(2) 1.66(2) 2.6132(15) 153.5(18)
